data_7017755
loop_
_publ_author_name
'Klingele, Julia'
'Kaase, Dominic'
'Klingele, Marco H.'
'Lach, Jochen'

_publ_section_title
;
 Synthesis and mononuclear complexes of the bis-bidentate ligand
 2,5-di(2-pyridyl)-1,3,4-thiadiazole (dptd): spin crossover in
 [Fe(II)(dptd)2(NCSe)2] and [Fe(II)(dptd)2(NCBH3)2]&#x00B7;H2O.
;
_journal_issue 4
_journal_name_full 'Dalton transactions (Cambridge, England : 2003)'
_journal_page_first 1397
_journal_page_last 1406
_journal_paper_doi 10.1039/c1dt11396h
_journal_volume 41
_journal_year 2012
_chemical_formula_moiety
;
2(C36 H24 N12 S3 Fe), 4(C F3 O3 S), 2.5 (C H2 Cl2), (H2 O)
;
_chemical_formula_sum 'C78.5 H55 Cl5 F12 Fe2 N24 O13 S10'
_chemical_formula_weight 2380.02
_chemical_name_systematic
;
?
;
_space_group_IT_number 2
_symmetry_cell_setting triclinic
_symmetry_space_group_name_Hall '-P 1'
_symmetry_space_group_name_H-M 'P -1'
_atom_sites_solution_hydrogens geom
_atom_sites_solution_primary direct
_atom_sites_solution_secondary difmap
_audit_creation_method SHELXL-97
_cell_angle_alpha 87.8630(10)
_cell_angle_beta 84.6480(10)
_cell_angle_gamma 72.4950(10)
_cell_formula_units_Z 1
_cell_length_a 12.0592(3)
_cell_length_b 14.1817(3)
_cell_length_c 14.9586(3)
_cell_measurement_reflns_used 7077
_cell_measurement_temperature 100(2)
_cell_measurement_theta_max 28.41
_cell_measurement_theta_min 2.29
_cell_volume 2429.00(9)
_computing_cell_refinement 'SAINT (Bruker, 2006)'
_computing_data_collection 'APEX2 (Bruker, 2006)'
_computing_data_reduction SAINT
_computing_structure_refinement 'SHELXL-97 (Sheldrick, 1997)'
_computing_structure_solution 'SHELXS-97 (Sheldrick, 1990)'
_diffrn_ambient_temperature 100(2)
_diffrn_measured_fraction_theta_full 0.987
_diffrn_measured_fraction_theta_max 0.987
_diffrn_measurement_device_type 'Bruker APEX2 CCD area detector'
_diffrn_measurement_method '\w scans'
_diffrn_radiation_monochromator graphite
_diffrn_radiation_source 'fine-focus sealed tube'
_diffrn_radiation_type MoK\a
_diffrn_radiation_wavelength 0.71073
_diffrn_reflns_av_R_equivalents 0.0397
_diffrn_reflns_av_sigmaI/netI 0.0574
_diffrn_reflns_limit_h_max 16
_diffrn_reflns_limit_h_min -14
_diffrn_reflns_limit_k_max 19
_diffrn_reflns_limit_k_min -17
_diffrn_reflns_limit_l_max 20
_diffrn_reflns_limit_l_min -20
_diffrn_reflns_number 32789
_diffrn_reflns_theta_full 28.80
_diffrn_reflns_theta_max 28.80
_diffrn_reflns_theta_min 1.78
_exptl_absorpt_coefficient_mu 0.747
_exptl_absorpt_correction_T_max 0.9496
_exptl_absorpt_correction_T_min 0.8711
_exptl_absorpt_correction_type multi-scan
_exptl_absorpt_process_details '(<i>SADABS</i>; Sheldrick, 1996)'
_exptl_crystal_colour red
_exptl_crystal_density_diffrn 1.627
_exptl_crystal_density_method 'not measured'
_exptl_crystal_description plate
_exptl_crystal_F_000 1203
_exptl_crystal_size_max 0.19
_exptl_crystal_size_mid 0.09
_exptl_crystal_size_min 0.07
_refine_diff_density_max 0.780
_refine_diff_density_min -0.853
_refine_diff_density_rms 0.084
_refine_ls_extinction_method none
_refine_ls_goodness_of_fit_ref 1.039
_refine_ls_hydrogen_treatment constr
_refine_ls_matrix_type full
_refine_ls_number_parameters 727
_refine_ls_number_reflns 12529
_refine_ls_number_restraints 16
_refine_ls_restrained_S_all 1.045
_refine_ls_R_factor_all 0.0770
_refine_ls_R_factor_gt 0.0497
_refine_ls_shift/su_max 0.001
_refine_ls_shift/su_mean 0.000
_refine_ls_structure_factor_coef Fsqd
_refine_ls_weighting_details 'calc w=1/[\s^2^(Fo^2^)+(0.0514P)^2^+2.3240P] where P=(Fo^2^+2Fc^2^)/3'
_refine_ls_weighting_scheme calc
_refine_ls_wR_factor_gt 0.1140
_refine_ls_wR_factor_ref 0.1258
_reflns_number_gt 9097
_reflns_number_total 12529
_reflns_threshold_expression >2sigma(I)
_cod_data_source_file c1dt11396h.txt
_cod_data_source_block dpk_vib
_cod_depositor_comments
;
The following automatic conversions were performed:

'_symmetry_cell_setting' value 'Triclinic' changed to 'triclinic'
according to /home/saulius/struct/CIF-dictionaries/cif_core.dic
dictionary named 'cif_core.dic' version 2.4.1 from
2010-06-29.

'_exptl_absorpt_correction_type' value 'Multi-scan'
changed to 'multi-scan' according to
/home/saulius/struct/CIF-dictionaries/cif_core.dic dictionary named
'cif_core.dic' version 2.4.1 from 2010-06-29.

Automatic conversion script
Id: cif_fix_values 1715 2011-07-08 13:25:40Z adriana 
;
_cod_original_sg_symbol_H-M P-1
_cod_original_formula_sum 'C78.50 H55 Cl5 F12 Fe2 N24 O13 S10'
_cod_database_code 7017755

loop_
_symmetry_equiv_pos_as_xyz
'x, y, z'
'-x, -y, -z'

loop_
_atom_site_label
_atom_site_type_symbol
_atom_site_fract_x
_atom_site_fract_y
_atom_site_fract_z
_atom_site_U_iso_or_equiv
_atom_site_adp_type
_atom_site_occupancy
_atom_site_symmetry_multiplicity
_atom_site_calc_flag
_atom_site_refinement_flags
_atom_site_disorder_assembly
_atom_site_disorder_group
Fe1 Fe 0.65643(3) 0.73915(3) 0.24764(2) 0.01571(9) Uani 1 1 d . . .
N1 N 0.53847(18) 0.83797(16) 0.32430(14) 0.0177(4) Uani 1 1 d . . .
N2 N 0.65016(19) 0.65833(16) 0.35278(14) 0.0175(4) Uani 1 1 d . . .
N3 N 0.70101(19) 0.55897(17) 0.36421(14) 0.0200(5) Uani 1 1 d . . .
N4 N 0.6808(2) 0.41650(19) 0.56432(16) 0.0285(6) Uani 1 1 d . . .
S1 S 0.57488(6) 0.62369(5) 0.51085(4) 0.02427(16) Uani 1 1 d . . .
C1 C 0.4837(2) 0.9324(2) 0.30452(19) 0.0223(6) Uani 1 1 d . . .
H1 H 0.4948 0.9558 0.2450 0.027 Uiso 1 1 calc R . .
C2 C 0.4116(2) 0.9974(2) 0.36697(19) 0.0256(6) Uani 1 1 d . . .
H2 H 0.3752 1.0641 0.3505 0.031 Uiso 1 1 calc R . .
C3 C 0.3929(3) 0.9648(2) 0.45332(19) 0.0263(6) Uani 1 1 d . . .
H3 H 0.3431 1.0084 0.4969 0.032 Uiso 1 1 calc R . .
C4 C 0.4477(2) 0.8676(2) 0.47557(18) 0.0239(6) Uani 1 1 d . . .
H4 H 0.4363 0.8434 0.5347 0.029 Uiso 1 1 calc R . .
C5 C 0.5190(2) 0.8063(2) 0.41058(17) 0.0190(5) Uani 1 1 d . . .
C6 C 0.5817(2) 0.7024(2) 0.42216(16) 0.0193(5) Uani 1 1 d . . .
C7 C 0.6678(2) 0.5307(2) 0.44376(17) 0.0216(6) Uani 1 1 d . . .
C8 C 0.7020(2) 0.4277(2) 0.47520(18) 0.0236(6) Uani 1 1 d . . .
C9 C 0.7464(3) 0.3502(2) 0.4162(2) 0.0331(7) Uani 1 1 d . . .
H9 H 0.7585 0.3620 0.3537 0.040 Uiso 1 1 calc R . .
C10 C 0.7729(3) 0.2548(2) 0.4507(2) 0.0372(8) Uani 1 1 d . . .
H10 H 0.8033 0.1995 0.4121 0.045 Uiso 1 1 calc R . .
C11 C 0.7542(3) 0.2416(2) 0.5421(2) 0.0318(7) Uani 1 1 d . . .
H11 H 0.7726 0.1770 0.5676 0.038 Uiso 1 1 calc R . .
C12 C 0.7084(3) 0.3234(2) 0.5962(2) 0.0322(7) Uani 1 1 d . . .
H12 H 0.6960 0.3133 0.6590 0.039 Uiso 1 1 calc R . .
N21 N 0.64102(19) 0.82236(16) 0.13697(14) 0.0174(4) Uani 1 1 d . . .
N22 N 0.54843(19) 0.68918(16) 0.19171(14) 0.0176(4) Uani 1 1 d . . .
N23 N 0.50040(19) 0.61630(17) 0.22034(14) 0.0193(5) Uani 1 1 d . . .
N24 N 0.3448(2) 0.50085(18) 0.08823(15) 0.0227(5) Uani 1 1 d . . .
S11 S 0.45263(6) 0.65795(5) 0.05662(4) 0.02016(14) Uani 1 1 d . . .
C21 C 0.6859(2) 0.8973(2) 0.11492(18) 0.0208(5) Uani 1 1 d . . .
H21 H 0.7256 0.9190 0.1581 0.025 Uiso 1 1 calc R . .
C22 C 0.6764(2) 0.9439(2) 0.03185(18) 0.0230(6) Uani 1 1 d . . .
H22 H 0.7085 0.9968 0.0189 0.028 Uiso 1 1 calc R . .
C23 C 0.6197(3) 0.9127(2) -0.03235(18) 0.0248(6) Uani 1 1 d . . .
H23 H 0.6148 0.9426 -0.0904 0.030 Uiso 1 1 calc R . .
C24 C 0.5705(2) 0.8380(2) -0.01090(17) 0.0213(6) Uani 1 1 d . . .
H24 H 0.5298 0.8162 -0.0533 0.026 Uiso 1 1 calc R . .
C25 C 0.5817(2) 0.79496(19) 0.07430(16) 0.0178(5) Uani 1 1 d . . .
C26 C 0.5304(2) 0.71917(19) 0.10837(16) 0.0173(5) Uani 1 1 d . . .
C27 C 0.4482(2) 0.5921(2) 0.15607(17) 0.0196(5) Uani 1 1 d . . .
C28 C 0.3903(2) 0.5148(2) 0.16354(17) 0.0201(5) Uani 1 1 d . . .
C29 C 0.3866(3) 0.4600(2) 0.2416(2) 0.0304(7) Uani 1 1 d . . .
H29 H 0.4197 0.4727 0.2934 0.037 Uiso 1 1 calc R . .
C30 C 0.3329(3) 0.3860(2) 0.2419(2) 0.0332(7) Uani 1 1 d . . .
H30 H 0.3292 0.3465 0.2942 0.040 Uiso 1 1 calc R . .
C31 C 0.2851(3) 0.3705(2) 0.1654(2) 0.0267(6) Uani 1 1 d . . .
H31 H 0.2475 0.3207 0.1640 0.032 Uiso 1 1 calc R . .
C32 C 0.2934(2) 0.4293(2) 0.09083(19) 0.0242(6) Uani 1 1 d . . .
H32 H 0.2606 0.4182 0.0383 0.029 Uiso 1 1 calc R . .
N41 N 0.78733(19) 0.77990(16) 0.28908(13) 0.0173(4) Uani 1 1 d . . .
N42 N 0.78629(18) 0.63687(16) 0.19151(13) 0.0160(4) Uani 1 1 d . . .
N43 N 0.78804(19) 0.55766(16) 0.14078(14) 0.0176(4) Uani 1 1 d . . .
N44 N 1.0442(2) 0.36573(17) 0.05993(15) 0.0229(5) Uani 1 1 d . . .
S21 S 1.00132(6) 0.53794(5) 0.16966(4) 0.02124(14) Uani 1 1 d . . .
C41 C 0.7805(2) 0.8593(2) 0.33757(17) 0.0217(6) Uani 1 1 d . . .
H41 H 0.7056 0.9025 0.3563 0.026 Uiso 1 1 calc R . .
C42 C 0.8786(3) 0.8808(2) 0.36141(19) 0.0260(6) Uani 1 1 d . . .
H42 H 0.8705 0.9382 0.3953 0.031 Uiso 1 1 calc R . .
C43 C 0.9876(3) 0.8186(2) 0.33571(19) 0.0266(6) Uani 1 1 d . . .
H43 H 1.0555 0.8322 0.3518 0.032 Uiso 1 1 calc R . .
C44 C 0.9970(2) 0.7356(2) 0.28603(19) 0.0244(6) Uani 1 1 d . . .
H44 H 1.0712 0.6914 0.2672 0.029 Uiso 1 1 calc R . .
C45 C 0.8953(2) 0.71855(19) 0.26447(16) 0.0183(5) Uani 1 1 d . . .
C46 C 0.8910(2) 0.6364(2) 0.21121(17) 0.0188(5) Uani 1 1 d . . .
C47 C 0.8943(2) 0.4999(2) 0.12464(16) 0.0188(5) Uani 1 1 d . . .
C48 C 0.9280(2) 0.4090(2) 0.07246(16) 0.0185(5) Uani 1 1 d . . .
C49 C 0.8463(2) 0.3716(2) 0.03916(18) 0.0224(6) Uani 1 1 d . . .
H49 H 0.7651 0.4041 0.0503 0.027 Uiso 1 1 calc R . .
C50 C 0.8862(3) 0.2859(2) -0.01072(19) 0.0258(6) Uani 1 1 d . . .
H50 H 0.8329 0.2589 -0.0358 0.031 Uiso 1 1 calc R . .
C51 C 1.0051(3) 0.2402(2) -0.02340(19) 0.0258(6) Uani 1 1 d . . .
H51 H 1.0347 0.1806 -0.0565 0.031 Uiso 1 1 calc R . .
C52 C 1.0804(3) 0.2824(2) 0.01284(19) 0.0263(6) Uani 1 1 d . . .
H52 H 1.1619 0.2503 0.0037 0.032 Uiso 1 1 calc R . .
S60 S 0.77502(6) 0.10685(5) -0.19835(5) 0.02391(15) Uani 1 1 d . . .
O61 O 0.8041(2) 0.06796(16) -0.28831(14) 0.0343(5) Uani 1 1 d . . .
O62 O 0.67488(19) 0.08757(17) -0.15064(15) 0.0350(5) Uani 1 1 d . . .
O63 O 0.78177(18) 0.20603(15) -0.19012(14) 0.0289(5) Uani 1 1 d . . .
C60 C 0.8953(3) 0.0315(2) -0.1376(2) 0.0317(7) Uani 1 1 d . . .
F61 F 0.99816(16) 0.03965(16) -0.17261(14) 0.0475(5) Uani 1 1 d . . .
F62 F 0.9005(2) -0.06393(14) -0.13768(14) 0.0494(5) Uani 1 1 d D . .
F63 F 0.88362(17) 0.05826(15) -0.05167(12) 0.0383(5) Uani 1 1 d . . .
S70 S 0.59592(7) 1.15550(6) 0.26368(5) 0.02730(16) Uani 1 1 d . . .
O71 O 0.6740(2) 1.07079(17) 0.30311(16) 0.0432(6) Uani 1 1 d . . .
O72 O 0.5451(2) 1.23598(17) 0.32441(14) 0.0409(6) Uani 1 1 d . . .
O73 O 0.5175(2) 1.13419(18) 0.20619(14) 0.0403(6) Uani 1 1 d . . .
C70 C 0.6927(3) 1.2030(3) 0.1851(2) 0.0394(8) Uani 1 1 d . . .
F71 F 0.7463(2) 1.1373(2) 0.12268(15) 0.0707(8) Uani 1 1 d . . .
F72 F 0.6321(2) 1.28391(18) 0.14297(14) 0.0601(7) Uani 1 1 d . . .
F73 F 0.7738(2) 1.22598(18) 0.22557(14) 0.0546(6) Uani 1 1 d . . .
Cl81 Cl -0.1127(5) 0.6279(4) 0.4920(2) 0.159(2) Uani 0.50 1 d PD . .
C81 C -0.0404(12) 0.4973(14) 0.4539(17) 0.087(4) Uani 0.25 1 d PD A 1
H81A H -0.0318 0.4512 0.5059 0.104 Uiso 0.25 1 calc PR A 1
H81B H -0.0875 0.4780 0.4112 0.104 Uiso 0.25 1 calc PR A 1
Cl82 Cl 0.1043(3) 0.4944(3) 0.3988(3) 0.0591(11) Uani 0.25 1 d PD . 1
C83 C -0.0028(17) 0.5056(10) 0.4479(15) 0.087(4) Uani 0.25 1 d PD A 2
H83A H -0.0248 0.4857 0.3910 0.104 Uiso 0.25 1 calc PR A 2
H83B H 0.0775 0.5108 0.4387 0.104 Uiso 0.25 1 calc PR A 2
Cl83 Cl -0.0169(4) 0.4153(3) 0.5434(4) 0.0790(16) Uani 0.25 1 d PD . 2
C85 C 0.895(2) -0.1244(19) -0.3640(13) 0.087(4) Uani 0.25 1 d PD . 1
H85A H 0.9509 -0.1654 -0.3232 0.104 Uiso 0.25 1 calc PR . 1
H85B H 0.8307 -0.0791 -0.3262 0.104 Uiso 0.25 1 calc PR . 1
Cl85 Cl 0.9605(10) -0.0586(11) -0.4259(8) 0.104(4) Uani 0.25 1 d PD . 1
Cl86 Cl 0.8427(8) -0.1951(5) -0.4146(4) 0.111(3) Uani 0.25 1 d PD . 1
C87 C 0.865(2) -0.210(2) -0.3274(18) 0.087(4) Uani 0.25 1 d PD . 2
H87A H 0.9057 -0.1588 -0.3261 0.104 Uiso 0.25 1 calc PR . 2
H87B H 0.8352 -0.2051 -0.3873 0.104 Uiso 0.25 1 calc PR . 2
Cl87 Cl 0.9694(19) -0.321(2) -0.323(2) 0.450(16) Uani 0.25 1 d PD . 2
Cl88 Cl 0.7503(17) -0.1764(15) -0.2539(14) 0.450(16) Uani 0.25 1 d PD . 2
C89 C 0.911(3) -0.154(2) -0.4101(14) 0.087(4) Uani 0.25 1 d PD . .
H89A H 0.9710 -0.2065 -0.4448 0.104 Uiso 0.25 1 calc PR . .
H89B H 0.8359 -0.1492 -0.4352 0.104 Uiso 0.25 1 calc PR . .
Cl89 Cl 0.9396(18) -0.0488(13) -0.4387(11) 0.209(10) Uani 0.25 1 d PD . .
Cl90 Cl 0.899(2) -0.2022(11) -0.3050(10) 0.237(10) Uani 0.25 1 d PD . .
O90 O -0.2173(9) 0.7543(8) 0.5576(6) 0.042(2) Uani 0.25 1 d P . 1
H90A H -0.2863 0.7702 0.5774 0.050 Uiso 0.25 1 d P B 1
H90B H -0.1744 0.7604 0.5974 0.050 Uiso 0.25 1 d P C 1
O92 O 0.9728(12) -0.2421(12) -0.2856(8) 0.071(6) Uani 0.25 1 d P . 2
H92A H 0.9422 -0.2404 -0.2591 0.085 Uiso 0.25 1 d P D 2
H92B H 1.0084 -0.1889 -0.2906 0.085 Uiso 0.25 1 d P E 2

loop_
_atom_site_aniso_label
_atom_site_aniso_U_11
_atom_site_aniso_U_22
_atom_site_aniso_U_33
_atom_site_aniso_U_23
_atom_site_aniso_U_13
_atom_site_aniso_U_12
Fe1 0.01501(18) 0.0184(2) 0.01395(17) 0.00079(14) -0.00075(13) -0.00566(15)
N1 0.0154(11) 0.0215(12) 0.0178(10) -0.0007(9) -0.0009(8) -0.0079(9)
N2 0.0159(11) 0.0211(12) 0.0174(10) 0.0016(9) -0.0038(8) -0.0078(9)
N3 0.0200(12) 0.0196(12) 0.0206(11) 0.0032(9) -0.0034(9) -0.0060(10)
N4 0.0306(14) 0.0333(14) 0.0224(12) 0.0082(10) -0.0027(10) -0.0117(12)
S1 0.0279(4) 0.0283(4) 0.0159(3) 0.0033(3) 0.0015(3) -0.0088(3)
C1 0.0189(13) 0.0241(15) 0.0257(13) 0.0021(11) -0.0046(11) -0.0085(12)
C2 0.0220(14) 0.0221(15) 0.0317(15) -0.0045(12) -0.0021(12) -0.0046(12)
C3 0.0230(15) 0.0285(16) 0.0272(14) -0.0097(12) 0.0016(12) -0.0071(13)
C4 0.0253(15) 0.0317(16) 0.0174(12) -0.0047(11) -0.0007(11) -0.0122(13)
C5 0.0187(13) 0.0237(14) 0.0177(12) 0.0006(10) -0.0021(10) -0.0107(11)
C6 0.0200(13) 0.0250(14) 0.0148(11) 0.0006(10) -0.0020(10) -0.0097(11)
C7 0.0214(14) 0.0261(15) 0.0188(12) 0.0036(11) -0.0026(10) -0.0096(12)
C8 0.0229(14) 0.0274(15) 0.0231(13) 0.0061(11) -0.0049(11) -0.0115(12)
C9 0.0430(19) 0.0301(17) 0.0272(15) 0.0056(13) -0.0049(14) -0.0124(15)
C10 0.049(2) 0.0266(17) 0.0386(17) 0.0022(14) -0.0108(16) -0.0134(16)
C11 0.0307(17) 0.0297(17) 0.0394(17) 0.0144(14) -0.0136(14) -0.0143(14)
C12 0.0308(17) 0.0380(19) 0.0295(15) 0.0158(14) -0.0069(13) -0.0135(15)
N21 0.0165(11) 0.0190(11) 0.0154(10) -0.0004(8) 0.0002(8) -0.0039(9)
N22 0.0168(11) 0.0191(11) 0.0159(10) 0.0017(8) 0.0006(8) -0.0048(9)
N23 0.0186(11) 0.0216(12) 0.0198(10) 0.0020(9) -0.0021(9) -0.0091(10)
N24 0.0218(12) 0.0266(13) 0.0209(11) -0.0003(9) -0.0026(9) -0.0089(10)
S11 0.0204(3) 0.0251(4) 0.0166(3) 0.0014(3) -0.0036(2) -0.0088(3)
C21 0.0189(13) 0.0212(14) 0.0217(12) -0.0002(10) 0.0019(10) -0.0064(11)
C22 0.0226(14) 0.0213(14) 0.0235(13) 0.0015(11) 0.0032(11) -0.0058(12)
C23 0.0277(15) 0.0248(15) 0.0193(13) 0.0036(11) 0.0004(11) -0.0051(12)
C24 0.0215(14) 0.0252(15) 0.0171(12) 0.0008(10) -0.0040(10) -0.0060(12)
C25 0.0160(12) 0.0168(13) 0.0178(12) 0.0008(10) 0.0007(10) -0.0017(10)
C26 0.0153(12) 0.0194(13) 0.0164(11) 0.0000(10) -0.0003(10) -0.0044(11)
C27 0.0169(13) 0.0213(14) 0.0191(12) 0.0001(10) -0.0004(10) -0.0036(11)
C28 0.0160(13) 0.0216(14) 0.0229(13) -0.0011(11) -0.0023(10) -0.0055(11)
C29 0.0372(18) 0.0346(17) 0.0259(14) 0.0054(13) -0.0112(13) -0.0186(15)
C30 0.0401(19) 0.0351(18) 0.0305(15) 0.0101(13) -0.0075(14) -0.0205(15)
C31 0.0228(15) 0.0246(15) 0.0353(15) -0.0016(12) -0.0028(12) -0.0108(12)
C32 0.0199(14) 0.0295(16) 0.0250(13) -0.0053(12) -0.0009(11) -0.0098(12)
N41 0.0181(11) 0.0193(11) 0.0146(10) 0.0006(8) -0.0015(8) -0.0058(9)
N42 0.0168(11) 0.0179(11) 0.0141(9) 0.0011(8) -0.0016(8) -0.0064(9)
N43 0.0193(11) 0.0185(11) 0.0146(10) -0.0003(8) 0.0000(8) -0.0057(9)
N44 0.0208(12) 0.0219(12) 0.0249(11) -0.0038(9) -0.0008(9) -0.0047(10)
S21 0.0160(3) 0.0227(4) 0.0243(3) -0.0042(3) -0.0010(3) -0.0045(3)
C41 0.0200(14) 0.0237(14) 0.0217(13) -0.0021(11) -0.0004(11) -0.0072(12)
C42 0.0248(15) 0.0274(16) 0.0286(14) -0.0048(12) -0.0020(12) -0.0116(13)
C43 0.0206(14) 0.0321(16) 0.0305(15) -0.0032(12) -0.0047(12) -0.0120(13)
C44 0.0170(13) 0.0267(15) 0.0291(14) -0.0013(12) -0.0003(11) -0.0065(12)
C45 0.0207(13) 0.0191(13) 0.0154(11) 0.0002(10) -0.0007(10) -0.0068(11)
C46 0.0170(13) 0.0221(14) 0.0182(12) 0.0008(10) -0.0012(10) -0.0075(11)
C47 0.0193(13) 0.0212(14) 0.0165(12) 0.0012(10) -0.0001(10) -0.0073(11)
C48 0.0197(13) 0.0190(13) 0.0161(11) 0.0010(10) 0.0005(10) -0.0054(11)
C49 0.0195(14) 0.0241(15) 0.0242(13) 0.0008(11) -0.0018(11) -0.0078(12)
C50 0.0274(15) 0.0245(15) 0.0284(14) -0.0017(12) -0.0019(12) -0.0119(13)
C51 0.0275(15) 0.0217(15) 0.0275(14) -0.0050(11) 0.0003(12) -0.0067(12)
C52 0.0201(14) 0.0253(15) 0.0307(15) -0.0043(12) 0.0001(12) -0.0030(12)
S60 0.0248(4) 0.0246(4) 0.0241(3) 0.0043(3) -0.0036(3) -0.0101(3)
O61 0.0441(14) 0.0347(13) 0.0263(11) -0.0037(9) -0.0044(10) -0.0143(11)
O62 0.0297(12) 0.0407(13) 0.0385(12) 0.0118(10) -0.0030(10) -0.0179(10)
O63 0.0309(12) 0.0238(11) 0.0332(11) 0.0029(9) -0.0013(9) -0.0107(9)
C60 0.0328(17) 0.0315(17) 0.0309(15) 0.0060(13) -0.0038(13) -0.0102(14)
F61 0.0255(10) 0.0610(14) 0.0492(12) 0.0193(10) -0.0023(9) -0.0052(10)
F62 0.0639(15) 0.0251(10) 0.0562(13) 0.0094(9) -0.0134(11) -0.0074(10)
F63 0.0445(11) 0.0477(12) 0.0275(9) 0.0090(8) -0.0113(8) -0.0196(10)
S70 0.0379(4) 0.0257(4) 0.0188(3) 0.0023(3) -0.0022(3) -0.0105(3)
O71 0.0462(15) 0.0295(13) 0.0496(14) 0.0128(11) -0.0086(12) -0.0050(11)
O72 0.0549(16) 0.0371(13) 0.0244(11) -0.0028(10) 0.0012(10) -0.0053(12)
O73 0.0555(16) 0.0516(15) 0.0248(11) 0.0056(10) -0.0083(10) -0.0319(13)
C70 0.056(2) 0.047(2) 0.0244(15) -0.0007(14) -0.0026(15) -0.0282(19)
F71 0.0847(19) 0.092(2) 0.0478(13) -0.0344(13) 0.0324(13) -0.0514(16)
F72 0.0848(18) 0.0684(16) 0.0392(11) 0.0300(11) -0.0155(12) -0.0416(14)
F73 0.0640(15) 0.0748(16) 0.0421(12) 0.0022(11) -0.0083(11) -0.0457(13)
Cl81 0.246(6) 0.212(5) 0.086(2) -0.015(3) 0.013(3) -0.174(5)
C81 0.111(9) 0.109(8) 0.077(6) 0.015(6) -0.038(7) -0.082(7)
Cl82 0.035(2) 0.080(3) 0.060(2) 0.025(2) -0.0123(18) -0.015(2)
C83 0.111(9) 0.109(8) 0.077(6) 0.015(6) -0.038(7) -0.082(7)
Cl83 0.066(3) 0.090(4) 0.083(3) 0.054(3) -0.012(3) -0.031(3)
C85 0.111(9) 0.109(8) 0.077(6) 0.015(6) -0.038(7) -0.082(7)
Cl85 0.067(4) 0.152(10) 0.084(6) -0.013(5) -0.002(4) -0.019(5)
Cl86 0.167(7) 0.079(4) 0.056(3) 0.001(3) 0.008(4) 0.003(5)
C87 0.111(9) 0.109(8) 0.077(6) 0.015(6) -0.038(7) -0.082(7)
Cl87 0.255(15) 0.48(3) 0.60(3) 0.36(3) -0.034(18) -0.123(18)
Cl88 0.255(15) 0.48(3) 0.60(3) 0.36(3) -0.034(18) -0.123(18)
C89 0.111(9) 0.109(8) 0.077(6) 0.015(6) -0.038(7) -0.082(7)
Cl89 0.27(2) 0.187(16) 0.132(10) -0.114(11) -0.067(10) 0.021(12)
Cl90 0.43(3) 0.165(12) 0.180(14) -0.034(11) -0.014(17) -0.190(17)
O90 0.048(6) 0.055(7) 0.030(5) 0.022(4) -0.016(4) -0.026(5)
O92 0.050(7) 0.085(10) 0.024(5) 0.023(6) 0.007(5) 0.054(7)

loop_
_atom_type_symbol
_atom_type_description
_atom_type_scat_dispersion_real
_atom_type_scat_dispersion_imag
_atom_type_scat_source
C C 0.0033 0.0016 'International Tables Vol C Tables 4.2.6.8 and 6.1.1.4'
H H 0.0000 0.0000 'International Tables Vol C Tables 4.2.6.8 and 6.1.1.4'
N N 0.0061 0.0033 'International Tables Vol C Tables 4.2.6.8 and 6.1.1.4'
O O 0.0106 0.0060 'International Tables Vol C Tables 4.2.6.8 and 6.1.1.4'
F F 0.0171 0.0103 'International Tables Vol C Tables 4.2.6.8 and 6.1.1.4'
S S 0.1246 0.1234 'International Tables Vol C Tables 4.2.6.8 and 6.1.1.4'
Fe Fe 0.3463 0.8444 'International Tables Vol C Tables 4.2.6.8 and 6.1.1.4'
Cl Cl 0.1484 0.1585 'International Tables Vol C Tables 4.2.6.8 and 6.1.1.4'

loop_
_geom_angle_atom_site_label_1
_geom_angle_atom_site_label_2
_geom_angle_atom_site_label_3
_geom_angle
_geom_angle_site_symmetry_1
_geom_angle_site_symmetry_3
N2 Fe1 N22 92.03(9) . .
N2 Fe1 N42 91.49(9) . .
N22 Fe1 N42 90.43(9) . .
N2 Fe1 N1 81.23(9) . .
N22 Fe1 N1 96.76(9) . .
N42 Fe1 N1 169.92(8) . .
N2 Fe1 N21 172.21(9) . .
N22 Fe1 N21 81.11(9) . .
N42 Fe1 N21 92.25(9) . .
N1 Fe1 N21 95.84(9) . .
N2 Fe1 N41 91.94(8) . .
N22 Fe1 N41 170.51(9) . .
N42 Fe1 N41 80.86(9) . .
N1 Fe1 N41 92.37(9) . .
N21 Fe1 N41 95.40(9) . .
C1 N1 C5 117.1(2) . .
C1 N1 Fe1 128.13(18) . .
C5 N1 Fe1 114.54(18) . .
C6 N2 N3 114.6(2) . .
C6 N2 Fe1 116.14(18) . .
N3 N2 Fe1 129.09(17) . .
C7 N3 N2 110.1(2) . .
C12 N4 C8 116.5(3) . .
C6 S1 C7 86.66(13) . .
N1 C1 C2 122.8(3) . .
C3 C2 C1 119.6(3) . .
C2 C3 C4 119.0(3) . .
C5 C4 C3 118.9(3) . .
N1 C5 C4 122.7(3) . .
N1 C5 C6 111.3(2) . .
C4 C5 C6 126.1(2) . .
N2 C6 C5 116.5(2) . .
N2 C6 S1 113.2(2) . .
C5 C6 S1 130.2(2) . .
N3 C7 C8 123.7(3) . .
N3 C7 S1 115.5(2) . .
C8 C7 S1 120.9(2) . .
N4 C8 C9 124.1(3) . .
N4 C8 C7 114.3(3) . .
C9 C8 C7 121.6(2) . .
C8 C9 C10 118.2(3) . .
C11 C10 C9 118.6(3) . .
C12 C11 C10 119.3(3) . .
N4 C12 C11 123.2(3) . .
C21 N21 C25 117.2(2) . .
C21 N21 Fe1 128.68(17) . .
C25 N21 Fe1 114.03(17) . .
C26 N22 N23 114.3(2) . .
C26 N22 Fe1 115.54(17) . .
N23 N22 Fe1 129.45(16) . .
C27 N23 N22 110.4(2) . .
C32 N24 C28 116.7(2) . .
C26 S11 C27 86.89(12) . .
N21 C21 C22 122.6(2) . .
C21 C22 C23 119.6(3) . .
C24 C23 C22 119.1(2) . .
C23 C24 C25 118.6(2) . .
N21 C25 C24 122.9(2) . .
N21 C25 C26 111.9(2) . .
C24 C25 C26 125.2(2) . .
N22 C26 C25 116.3(2) . .
N22 C26 S11 113.32(19) . .
C25 C26 S11 130.32(19) . .
N23 C27 C28 124.5(2) . .
N23 C27 S11 115.1(2) . .
C28 C27 S11 120.34(19) . .
N24 C28 C29 123.9(2) . .
N24 C28 C27 114.3(2) . .
C29 C28 C27 121.7(2) . .
C28 C29 C30 117.9(3) . .
C31 C30 C29 119.2(3) . .
C32 C31 C30 118.4(3) . .
N24 C32 C31 123.9(3) . .
C41 N41 C45 117.5(2) . .
C41 N41 Fe1 127.76(19) . .
C45 N41 Fe1 114.75(17) . .
C46 N42 N43 113.3(2) . .
C46 N42 Fe1 115.85(18) . .
N43 N42 Fe1 130.52(16) . .
C47 N43 N42 110.8(2) . .
C52 N44 C48 116.9(2) . .
C46 S21 C47 86.49(13) . .
N41 C41 C42 122.5(3) . .
C43 C42 C41 119.6(3) . .
C42 C43 C44 119.1(3) . .
C43 C44 C45 118.4(3) . .
N41 C45 C44 123.0(2) . .
N41 C45 C46 112.1(2) . .
C44 C45 C46 124.8(3) . .
N42 C46 C45 116.1(2) . .
N42 C46 S21 114.2(2) . .
C45 C46 S21 129.7(2) . .
N43 C47 C48 125.4(2) . .
N43 C47 S21 115.2(2) . .
C48 C47 S21 119.4(2) . .
N44 C48 C49 123.7(3) . .
N44 C48 C47 114.1(2) . .
C49 C48 C47 122.2(2) . .
C50 C49 C48 118.2(3) . .
C51 C50 C49 118.7(3) . .
C50 C51 C52 119.1(3) . .
N44 C52 C51 123.3(3) . .
O62 S60 O63 115.25(14) . .
O62 S60 O61 115.29(14) . .
O63 S60 O61 114.27(13) . .
O62 S60 C60 102.96(13) . .
O63 S60 C60 103.62(14) . .
O61 S60 C60 103.07(15) . .
F61 C60 F62 108.2(3) . .
F61 C60 F63 106.7(3) . .
F62 C60 F63 106.8(2) . .
F61 C60 S60 112.0(2) . .
F62 C60 S60 111.4(2) . .
F63 C60 S60 111.5(2) . .
O71 S70 O72 114.07(14) . .
O71 S70 O73 115.13(15) . .
O72 S70 O73 115.68(16) . .
O71 S70 C70 103.35(17) . .
O72 S70 C70 103.20(15) . .
O73 S70 C70 102.99(14) . .
F73 C70 F71 107.6(3) . .
F73 C70 F72 107.7(3) . .
F71 C70 F72 107.1(3) . .
F73 C70 S70 112.4(2) . .
F71 C70 S70 111.2(2) . .
F72 C70 S70 110.6(3) . .
Cl83 Cl81 C81 54.4(5) 2_566 .
Cl83 Cl81 O90 137.6(4) 2_566 .
C81 Cl81 O90 164.9(7) . .
C83 Cl81 O90 171.0(7) . .
Cl83 Cl81 C83 58.2(6) 2_566 2_566
C81 Cl81 C83 45.2(7) . 2_566
O90 Cl81 C83 127.5(6) . 2_566
Cl83 Cl81 Cl82 93.9(3) 2_566 2_566
C81 Cl81 Cl82 64.0(8) . 2_566
O90 Cl81 Cl82 102.6(3) . 2_566
Cl82 C81 Cl81 106.4(9) . .
C81 Cl82 Cl81 66.7(8) . 2_566
Cl83 C83 Cl81 101.9(10) . .
C83 Cl83 Cl81 87.6(9) 2_566 2_566
C83 Cl83 C83 54.7(16) 2_566 .
Cl81 Cl83 C83 78.4(6) 2_566 .
Cl86 C85 Cl85 116.6(14) . .
O90 Cl86 C85 167.7(13) 1_644 .
O90 Cl86 Cl90 127.6(7) 1_644 .
C85 Cl86 Cl90 47.2(8) . .
Cl88 C87 Cl87 123(2) . .
O92 Cl87 C87 55.3(15) . .
Cl89 C89 Cl90 127.2(16) . .
O92 Cl90 Cl87 50.2(19) . .
O92 Cl90 C89 113(2) . .
Cl87 Cl90 C89 101.2(17) . .
O92 Cl90 Cl88 132.0(17) . .
Cl87 Cl90 Cl88 115.0(12) . .
C89 Cl90 Cl88 114.4(18) . .
O92 Cl90 Cl86 129.5(17) . .
Cl87 Cl90 Cl86 89.1(14) . .
Cl88 Cl90 Cl86 88.5(12) . .
Cl86 O90 Cl81 111.7(7) 1_466 .
Cl90 O92 Cl87 95(2) . .

loop_
_geom_bond_atom_site_label_1
_geom_bond_atom_site_label_2
_geom_bond_distance
_geom_bond_site_symmetry_2
Fe1 N2 1.921(2) .
Fe1 N22 1.924(2) .
Fe1 N42 1.934(2) .
Fe1 N1 1.980(2) .
Fe1 N21 1.987(2) .
Fe1 N41 1.992(2) .
N1 C1 1.339(3) .
N1 C5 1.373(3) .
N2 C6 1.314(3) .
N2 N3 1.368(3) .
N3 C7 1.307(3) .
N4 C12 1.341(4) .
N4 C8 1.347(3) .
S1 C6 1.714(3) .
S1 C7 1.732(3) .
C1 C2 1.381(4) .
C2 C3 1.377(4) .
C3 C4 1.380(4) .
C4 C5 1.378(4) .
C5 C6 1.451(4) .
C7 C8 1.466(4) .
C8 C9 1.379(4) .
C9 C10 1.385(4) .
C10 C11 1.380(4) .
C11 C12 1.380(5) .
N21 C21 1.349(3) .
N21 C25 1.364(3) .
N22 C26 1.318(3) .
N22 N23 1.367(3) .
N23 C27 1.306(3) .
N24 C32 1.336(4) .
N24 C28 1.344(3) .
S11 C26 1.705(3) .
S11 C27 1.732(3) .
C21 C22 1.383(4) .
C22 C23 1.386(4) .
C23 C24 1.377(4) .
C24 C25 1.392(3) .
C25 C26 1.449(4) .
C27 C28 1.462(4) .
C28 C29 1.383(4) .
C29 C30 1.389(4) .
C30 C31 1.382(4) .
C31 C32 1.381(4) .
N41 C41 1.340(3) .
N41 C45 1.357(3) .
N42 C46 1.321(3) .
N42 N43 1.373(3) .
N43 C47 1.303(3) .
N44 C52 1.334(4) .
N44 C48 1.348(3) .
S21 C46 1.703(3) .
S21 C47 1.738(3) .
C41 C42 1.387(4) .
C42 C43 1.373(4) .
C43 C44 1.386(4) .
C44 C45 1.386(4) .
C45 C46 1.453(4) .
C47 C48 1.462(4) .
C48 C49 1.387(4) .
C49 C50 1.384(4) .
C50 C51 1.382(4) .
C51 C52 1.386(4) .
S60 O62 1.437(2) .
S60 O63 1.444(2) .
S60 O61 1.445(2) .
S60 C60 1.820(3) .
C60 F61 1.336(4) .
C60 F62 1.336(4) .
C60 F63 1.337(4) .
S70 O71 1.431(2) .
S70 O72 1.434(2) .
S70 O73 1.438(2) .
S70 C70 1.832(3) .
C70 F73 1.321(4) .
C70 F71 1.321(4) .
C70 F72 1.333(4) .
Cl81 Cl83 1.546(7) 2_566
Cl81 C81 1.878(15) .
Cl81 C83 1.934(16) .
Cl81 O90 2.076(13) .
Cl81 C83 2.203(17) 2_566
Cl81 Cl82 2.325(6) 2_566
C81 Cl82 1.849(15) .
Cl82 Cl81 2.325(6) 2_566
C83 Cl83 1.912(17) .
Cl83 C83 1.228(16) 2_566
Cl83 Cl81 1.546(7) 2_566
C85 Cl86 1.583(15) .
C85 Cl85 1.610(16) .
Cl86 O90 1.265(12) 1_644
Cl86 Cl90 1.822(18) .
C87 Cl88 1.646(19) .
C87 Cl87 1.701(19) .
Cl87 O92 1.28(4) .
Cl87 Cl90 1.66(4) .
Cl88 Cl90 1.82(3) .
C89 Cl89 1.669(17) .
C89 Cl90 1.699(16) .
Cl90 O92 0.96(2) .
O90 Cl86 1.265(12) 1_466

loop_
_geom_torsion_atom_site_label_1
_geom_torsion_atom_site_label_2
_geom_torsion_atom_site_label_3
_geom_torsion_atom_site_label_4
_geom_torsion
_geom_torsion_site_symmetry_1
_geom_torsion_site_symmetry_4
N2 Fe1 N1 C1 179.4(2) . .
N22 Fe1 N1 C1 -89.6(2) . .
N42 Fe1 N1 C1 135.3(5) . .
N21 Fe1 N1 C1 -7.8(2) . .
N41 Fe1 N1 C1 87.8(2) . .
N2 Fe1 N1 C5 5.21(17) . .
N22 Fe1 N1 C5 96.24(17) . .
N42 Fe1 N1 C5 -38.9(6) . .
N21 Fe1 N1 C5 177.94(17) . .
N41 Fe1 N1 C5 -86.39(17) . .
N22 Fe1 N2 C6 -99.52(19) . .
N42 Fe1 N2 C6 170.00(19) . .
N1 Fe1 N2 C6 -3.00(18) . .
N41 Fe1 N2 C6 89.10(19) . .
N22 Fe1 N2 N3 75.6(2) . .
N42 Fe1 N2 N3 -14.9(2) . .
N1 Fe1 N2 N3 172.1(2) . .
N41 Fe1 N2 N3 -95.8(2) . .
C6 N2 N3 C7 0.3(3) . .
Fe1 N2 N3 C7 -174.84(18) . .
C5 N1 C1 C2 1.0(4) . .
Fe1 N1 C1 C2 -173.1(2) . .
N1 C1 C2 C3 -0.9(4) . .
C1 C2 C3 C4 0.5(4) . .
C2 C3 C4 C5 -0.2(4) . .
C1 N1 C5 C4 -0.7(4) . .
Fe1 N1 C5 C4 174.2(2) . .
C1 N1 C5 C6 178.9(2) . .
Fe1 N1 C5 C6 -6.2(3) . .
C3 C4 C5 N1 0.3(4) . .
C3 C4 C5 C6 -179.2(3) . .
N3 N2 C6 C5 -175.5(2) . .
Fe1 N2 C6 C5 0.4(3) . .
N3 N2 C6 S1 0.7(3) . .
Fe1 N2 C6 S1 176.59(11) . .
N1 C5 C6 N2 3.9(3) . .
C4 C5 C6 N2 -176.6(2) . .
N1 C5 C6 S1 -171.54(19) . .
C4 C5 C6 S1 8.0(4) . .
C7 S1 C6 N2 -1.2(2) . .
C7 S1 C6 C5 174.4(3) . .
N2 N3 C7 C8 176.8(2) . .
N2 N3 C7 S1 -1.3(3) . .
C6 S1 C7 N3 1.4(2) . .
C6 S1 C7 C8 -176.7(2) . .
C12 N4 C8 C9 2.0(4) . .
C12 N4 C8 C7 178.7(2) . .
N3 C7 C8 N4 166.1(3) . .
S1 C7 C8 N4 -15.9(3) . .
N3 C7 C8 C9 -17.0(4) . .
S1 C7 C8 C9 160.9(2) . .
N4 C8 C9 C10 -1.2(5) . .
C7 C8 C9 C10 -177.7(3) . .
C8 C9 C10 C11 -0.3(5) . .
C9 C10 C11 C12 0.9(5) . .
C8 N4 C12 C11 -1.3(4) . .
C10 C11 C12 N4 -0.1(5) . .
N22 Fe1 N21 C21 174.4(2) . .
N42 Fe1 N21 C21 -95.5(2) . .
N1 Fe1 N21 C21 78.5(2) . .
N41 Fe1 N21 C21 -14.5(2) . .
N22 Fe1 N21 C25 -9.23(18) . .
N42 Fe1 N21 C25 80.84(19) . .
N1 Fe1 N21 C25 -105.19(19) . .
N41 Fe1 N21 C25 161.87(18) . .
N2 Fe1 N22 C26 -174.5(2) . .
N42 Fe1 N22 C26 -83.0(2) . .
N1 Fe1 N22 C26 104.1(2) . .
N21 Fe1 N22 C26 9.22(19) . .
N2 Fe1 N22 N23 -5.1(2) . .
N42 Fe1 N22 N23 86.4(2) . .
N1 Fe1 N22 N23 -86.5(2) . .
N21 Fe1 N22 N23 178.6(2) . .
C26 N22 N23 C27 1.0(3) . .
Fe1 N22 N23 C27 -168.48(19) . .
C25 N21 C21 C22 -1.9(4) . .
Fe1 N21 C21 C22 174.4(2) . .
N21 C21 C22 C23 -0.5(4) . .
C21 C22 C23 C24 2.1(4) . .
C22 C23 C24 C25 -1.3(4) . .
C21 N21 C25 C24 2.8(4) . .
Fe1 N21 C25 C24 -174.0(2) . .
C21 N21 C25 C26 -175.6(2) . .
Fe1 N21 C25 C26 7.6(3) . .
C23 C24 C25 N21 -1.2(4) . .
C23 C24 C25 C26 176.9(3) . .
N23 N22 C26 C25 -178.8(2) . .
Fe1 N22 C26 C25 -7.7(3) . .
N23 N22 C26 S11 -0.8(3) . .
Fe1 N22 C26 S11 170.26(12) . .
N21 C25 C26 N22 -0.1(3) . .
C24 C25 C26 N22 -178.4(3) . .
N21 C25 C26 S11 -177.7(2) . .
C24 C25 C26 S11 4.0(4) . .
C27 S11 C26 N22 0.2(2) . .
C27 S11 C26 C25 177.9(3) . .
N22 N23 C27 C28 178.4(2) . .
N22 N23 C27 S11 -0.8(3) . .
C26 S11 C27 N23 0.4(2) . .
C26 S11 C27 C28 -178.9(2) . .
C32 N24 C28 C29 0.0(4) . .
C32 N24 C28 C27 178.4(2) . .
N23 C27 C28 N24 -178.5(3) . .
S11 C27 C28 N24 0.7(3) . .
N23 C27 C28 C29 0.0(4) . .
S11 C27 C28 C29 179.2(2) . .
N24 C28 C29 C30 0.3(5) . .
C27 C28 C29 C30 -178.0(3) . .
C28 C29 C30 C31 -0.5(5) . .
C29 C30 C31 C32 0.4(5) . .
C28 N24 C32 C31 0.0(4) . .
C30 C31 C32 N24 -0.2(5) . .
N2 Fe1 N41 C41 -92.0(2) . .
N42 Fe1 N41 C41 176.8(2) . .
N1 Fe1 N41 C41 -10.7(2) . .
N21 Fe1 N41 C41 85.4(2) . .
N2 Fe1 N41 C45 87.91(18) . .
N42 Fe1 N41 C45 -3.28(17) . .
N1 Fe1 N41 C45 169.21(17) . .
N21 Fe1 N41 C45 -94.70(18) . .
N2 Fe1 N42 C46 -86.49(18) . .
N22 Fe1 N42 C46 -178.53(18) . .
N1 Fe1 N42 C46 -43.0(6) . .
N21 Fe1 N42 C46 100.35(18) . .
N41 Fe1 N42 C46 5.24(18) . .
N2 Fe1 N42 N43 86.3(2) . .
N22 Fe1 N42 N43 -5.8(2) . .
N1 Fe1 N42 N43 129.8(5) . .
N21 Fe1 N42 N43 -86.9(2) . .
N41 Fe1 N42 N43 178.0(2) . .
C46 N42 N43 C47 0.5(3) . .
Fe1 N42 N43 C47 -172.45(17) . .
C45 N41 C41 C42 1.1(4) . .
Fe1 N41 C41 C42 -179.0(2) . .
N41 C41 C42 C43 -0.7(4) . .
C41 C42 C43 C44 0.2(4) . .
C42 C43 C44 C45 -0.2(4) . .
C41 N41 C45 C44 -1.1(4) . .
Fe1 N41 C45 C44 179.1(2) . .
C41 N41 C45 C46 -179.1(2) . .
Fe1 N41 C45 C46 1.0(3) . .
C43 C44 C45 N41 0.6(4) . .
C43 C44 C45 C46 178.5(2) . .
N43 N42 C46 C45 179.7(2) . .
Fe1 N42 C46 C45 -6.3(3) . .
N43 N42 C46 S21 -0.4(3) . .
Fe1 N42 C46 S21 173.65(12) . .
N41 C45 C46 N42 3.4(3) . .
C44 C45 C46 N42 -174.7(2) . .
N41 C45 C46 S21 -176.54(19) . .
C44 C45 C46 S21 5.4(4) . .
C47 S21 C46 N42 0.1(2) . .
C47 S21 C46 C45 -179.9(2) . .
N42 N43 C47 C48 -179.9(2) . .
N42 N43 C47 S21 -0.4(3) . .
C46 S21 C47 N43 0.1(2) . .
C46 S21 C47 C48 179.7(2) . .
C52 N44 C48 C49 -0.2(4) . .
C52 N44 C48 C47 179.9(2) . .
N43 C47 C48 N44 175.6(2) . .
S21 C47 C48 N44 -3.9(3) . .
N43 C47 C48 C49 -4.3(4) . .
S21 C47 C48 C49 176.2(2) . .
N44 C48 C49 C50 -0.9(4) . .
C47 C48 C49 C50 179.0(2) . .
C48 C49 C50 C51 1.4(4) . .
C49 C50 C51 C52 -1.0(4) . .
C48 N44 C52 C51 0.6(4) . .
C50 C51 C52 N44 0.0(4) . .
O62 S60 C60 F61 -180.0(2) . .
O63 S60 C60 F61 -59.6(3) . .
O61 S60 C60 F61 59.8(3) . .
O62 S60 C60 F62 58.7(2) . .
O63 S60 C60 F62 179.1(2) . .
O61 S60 C60 F62 -61.5(2) . .
O62 S60 C60 F63 -60.5(2) . .
O63 S60 C60 F63 59.9(2) . .
O61 S60 C60 F63 179.3(2) . .
O71 S70 C70 F73 -58.9(3) . .
O72 S70 C70 F73 60.2(3) . .
O73 S70 C70 F73 -179.1(3) . .
O71 S70 C70 F71 61.8(3) . .
O72 S70 C70 F71 -179.1(3) . .
O73 S70 C70 F71 -58.4(3) . .
O71 S70 C70 F72 -179.4(2) . .
O72 S70 C70 F72 -60.3(2) . .
O73 S70 C70 F72 60.4(3) . .
Cl83 Cl81 C81 Cl82 -10.8(6) 2_566 .
C83 Cl81 C81 Cl82 -12(4) . .
O90 Cl81 C81 Cl82 -157(2) . .
C83 Cl81 C81 Cl82 -89.1(12) 2_566 .
Cl82 Cl81 C81 Cl82 -127.1(13) 2_566 .
Cl81 C81 Cl82 Cl81 128.6(13) . 2_566
Cl83 Cl81 C83 Cl83 125.5(15) 2_566 .
C81 Cl81 C83 Cl83 -56(5) . .
C83 Cl81 C83 Cl83 31.5(7) 2_566 .
Cl82 Cl81 C83 Cl83 3.4(6) 2_566 .
Cl81 C83 Cl83 C83 -52.8(12) . 2_566
Cl81 C83 Cl83 Cl81 -148.2(9) . 2_566
Cl85 C85 Cl86 O90 -140(4) . 1_644
Cl85 C85 Cl86 Cl90 151(3) . .
Cl88 C87 Cl87 O92 -92(2) . .
Cl88 C87 Cl87 Cl90 -90(4) . .
Cl87 C87 Cl88 Cl90 79(4) . .
C87 Cl87 Cl90 O92 -178(4) . .
O92 Cl87 Cl90 C89 111(2) . .
C87 Cl87 Cl90 C89 -67(3) . .
O92 Cl87 Cl90 Cl88 -125(2) . .
C87 Cl87 Cl90 Cl88 57(3) . .
O92 Cl87 Cl90 Cl86 147(2) . .
C87 Cl87 Cl90 Cl86 -31(3) . .
Cl89 C89 Cl90 O92 -87(3) . .
Cl89 C89 Cl90 Cl87 -138(2) . .
Cl89 C89 Cl90 Cl88 97(2) . .
Cl89 C89 Cl90 Cl86 148(4) . .
C87 Cl88 Cl90 O92 -126(5) . .
C87 Cl88 Cl90 Cl87 -68(4) . .
C87 Cl88 Cl90 C89 48(4) . .
C87 Cl88 Cl90 Cl86 20(4) . .
O90 Cl86 Cl90 O92 90(3) 1_644 .
C85 Cl86 Cl90 O92 -104(3) . .
O90 Cl86 Cl90 Cl87 57.7(16) 1_644 .
C85 Cl86 Cl90 Cl87 -137(2) . .
O90 Cl86 Cl90 C89 167(2) 1_644 .
C85 Cl86 Cl90 C89 -27(3) . .
O90 Cl86 Cl90 Cl88 -57.4(14) 1_644 .
C85 Cl86 Cl90 Cl88 108.0(19) . .
Cl83 Cl81 O90 Cl86 -10.0(9) 2_566 1_466
C81 Cl81 O90 Cl86 128(3) . 1_466
C83 Cl81 O90 Cl86 71.7(9) 2_566 1_466
Cl82 Cl81 O90 Cl86 100.4(6) 2_566 1_466
C89 Cl90 O92 Cl87 -85(2) . .
Cl88 Cl90 O92 Cl87 89(2) . .
Cl86 Cl90 O92 Cl87 -45(3) . .
C87 Cl87 O92 Cl90 0.8(18) . .
